data_7016525
loop_
_publ_author_name
'Lin, Shuang-Yan'
'Xu, Gong-Feng'
'Zhao, Lang'
'Guo, Yun-Nan'
'Guo, Yang'
'Tang, Jinkui'

_publ_section_title
;
 Observation of slow magnetic relaxation in triple-stranded lanthanide
 helicates.
;
_journal_issue 32
_journal_name_full 'Dalton transactions (Cambridge, England : 2003)'
_journal_page_first 8213
_journal_page_last 8217
_journal_paper_doi 10.1039/c1dt10729a
_journal_volume 40
_journal_year 2011
_chemical_formula_sum 'C75 H81 Cl3 Dy2 N12 O27'
_chemical_formula_weight 2013.87
_chemical_name_systematic
;
?
;
_space_group_IT_number 14
_symmetry_cell_setting monoclinic
_symmetry_space_group_name_Hall '-P 2ybc'
_symmetry_space_group_name_H-M 'P 1 21/c 1'
_atom_sites_solution_hydrogens geom
_atom_sites_solution_primary direct
_atom_sites_solution_secondary difmap
_audit_creation_method SHELXL-97
_cell_angle_alpha 90.00
_cell_angle_beta 91.2240(10)
_cell_angle_gamma 90.00
_cell_formula_units_Z 4
_cell_length_a 24.5685(18)
_cell_length_b 16.6655(13)
_cell_length_c 19.9516(15)
_cell_measurement_temperature 191(2)
_cell_measurement_theta_max 26.32
_cell_measurement_theta_min 2.53
_cell_volume 8167.2(11)
_computing_structure_refinement 'SHELXL-97 (Sheldrick, 1997)'
_computing_structure_solution 'SHELXS-97 (Sheldrick, 1990)'
_diffrn_ambient_temperature 191(2)
_diffrn_measured_fraction_theta_full 0.988
_diffrn_measured_fraction_theta_max 0.988
_diffrn_radiation_monochromator graphite
_diffrn_radiation_source 'fine-focus sealed tube'
_diffrn_radiation_type MoK\a
_diffrn_radiation_wavelength 0.71073
_diffrn_reflns_av_R_equivalents 0.0417
_diffrn_reflns_av_sigmaI/netI 0.0559
_diffrn_reflns_limit_h_max 25
_diffrn_reflns_limit_h_min -30
_diffrn_reflns_limit_k_max 12
_diffrn_reflns_limit_k_min -20
_diffrn_reflns_limit_l_max 22
_diffrn_reflns_limit_l_min -24
_diffrn_reflns_number 44380
_diffrn_reflns_theta_full 26.37
_diffrn_reflns_theta_max 26.37
_diffrn_reflns_theta_min 1.81
_exptl_absorpt_coefficient_mu 2.001
_exptl_absorpt_correction_T_max 0.8404
_exptl_absorpt_correction_T_min 0.7534
_exptl_absorpt_correction_type multi-scan
_exptl_crystal_density_diffrn 1.638
_exptl_crystal_density_method 'not measured'
_exptl_crystal_F_000 4056
_exptl_crystal_size_max 0.15
_exptl_crystal_size_mid 0.12
_exptl_crystal_size_min 0.09
_refine_diff_density_max 1.574
_refine_diff_density_min -1.347
_refine_diff_density_rms 0.120
_refine_ls_extinction_method none
_refine_ls_goodness_of_fit_ref 1.076
_refine_ls_hydrogen_treatment mixed
_refine_ls_matrix_type full
_refine_ls_number_parameters 1081
_refine_ls_number_reflns 16489
_refine_ls_number_restraints 0
_refine_ls_restrained_S_all 1.076
_refine_ls_R_factor_all 0.0573
_refine_ls_R_factor_gt 0.0379
_refine_ls_shift/su_max 0.001
_refine_ls_shift/su_mean 0.000
_refine_ls_structure_factor_coef Fsqd
_refine_ls_weighting_details 'calc w=1/[\s^2^(Fo^2^)+(0.0433P)^2^+4.8395P] where P=(Fo^2^+2Fc^2^)/3'
_refine_ls_weighting_scheme calc
_refine_ls_wR_factor_gt 0.0936
_refine_ls_wR_factor_ref 0.1017
_reflns_number_gt 12287
_reflns_number_total 16489
_reflns_threshold_expression >2sigma(I)
_cod_data_source_file c1dt10729a.txt
_cod_data_source_block 1
_cod_depositor_comments
;
The following automatic conversions were performed:

'_symmetry_cell_setting' value 'Monoclinic' changed to 'monoclinic'
according to /home/saulius/struct/CIF-dictionaries/cif_core.dic
dictionary named 'cif_core.dic' version 2.4.1 from 2010-06-29.

Automatic conversion script
Id: cif_fix_values 1715 2011-07-08 13:25:40Z adriana 
;
_cod_original_sg_symbol_H-M P2(1)/c
_cod_database_code 7016525

loop_
_symmetry_equiv_pos_as_xyz
'x, y, z'
'-x, y+1/2, -z+1/2'
'-x, -y, -z'
'x, -y-1/2, z-1/2'

loop_
_atom_site_label
_atom_site_type_symbol
_atom_site_fract_x
_atom_site_fract_y
_atom_site_fract_z
_atom_site_U_iso_or_equiv
_atom_site_adp_type
_atom_site_occupancy
_atom_site_symmetry_multiplicity
_atom_site_calc_flag
_atom_site_refinement_flags
Dy1 Dy 0.190534(7) -0.028757(12) 0.162730(9) 0.01901(6) Uani 1 1 d .
Dy2 Dy 0.326049(7) 0.033558(12) 0.157548(9) 0.01817(6) Uani 1 1 d .
Cl1 Cl 0.11918(6) 0.85151(9) 0.45919(7) 0.0454(3) Uani 1 1 d .
Cl2 Cl 0.40911(5) 0.24103(8) 0.91544(6) 0.0409(3) Uani 1 1 d .
Cl3 Cl 0.25388(5) 0.09950(10) 0.47779(6) 0.0470(3) Uani 1 1 d .
N1 N 0.30442(13) 0.1312(2) 0.06114(17) 0.0225(8) Uani 1 1 d .
N2 N 0.31676(14) 0.2096(2) 0.07659(17) 0.0235(8) Uani 1 1 d .
H2 H 0.3053 0.2495 0.0511 0.028 Uiso 1 1 calc R
N3 N 0.20882(14) -0.1558(2) 0.09243(17) 0.0216(8) Uani 1 1 d .
N4 N 0.19137(14) -0.2255(2) 0.12262(18) 0.0252(8) Uani 1 1 d .
H4 H 0.1974 -0.2731 0.1052 0.030 Uiso 1 1 calc R
N5 N 0.36335(13) -0.1103(2) 0.13751(17) 0.0211(8) Uani 1 1 d .
N6 N 0.39451(14) -0.1176(2) 0.08123(17) 0.0265(9) Uani 1 1 d .
H6 H 0.4079 -0.1641 0.0686 0.032 Uiso 1 1 calc R
N7 N 0.19538(14) -0.0310(2) 0.29367(17) 0.0233(8) Uani 1 1 d .
N8 N 0.15532(14) 0.0156(2) 0.32214(18) 0.0269(9) Uani 1 1 d .
H8A H 0.1549 0.0238 0.3657 0.032 Uiso 1 1 calc R
N9 N 0.31905(13) 0.0873(2) 0.28016(17) 0.0215(8) Uani 1 1 d .
N10 N 0.35486(14) 0.0503(2) 0.32471(18) 0.0244(8) Uani 1 1 d .
H10A H 0.3524 0.0570 0.3683 0.029 Uiso 1 1 calc R
N11 N 0.15595(13) 0.0958(2) 0.09780(17) 0.0254(8) Uani 1 1 d .
N12 N 0.12381(14) 0.0781(3) 0.04176(18) 0.0290(9) Uani 1 1 d .
H12 H 0.1140 0.1150 0.0124 0.035 Uiso 1 1 calc R
O1 O 0.25791(11) -0.01249(18) 0.08446(13) 0.0209(6) Uani 1 1 d .
O2 O 0.36078(12) 0.16460(19) 0.16799(15) 0.0279(7) Uani 1 1 d .
O3 O 0.15632(12) -0.14929(19) 0.20347(15) 0.0301(7) Uani 1 1 d .
O4 O 0.27484(11) -0.06748(18) 0.20749(14) 0.0214(6) Uani 1 1 d .
O5 O 0.38345(11) 0.01401(18) 0.06603(14) 0.0231(7) Uani 1 1 d .
O6 O 0.11847(11) 0.03677(18) 0.22007(14) 0.0250(7) Uani 1 1 d .
O7 O 0.24134(10) 0.08454(18) 0.18540(13) 0.0209(6) Uani 1 1 d .
O8 O 0.39662(11) -0.00241(19) 0.23645(14) 0.0246(7) Uani 1 1 d .
O9 O 0.12496(12) -0.0492(2) 0.07599(16) 0.0301(7) Uani 1 1 d .
O10 O 0.4852(2) 0.6294(4) 0.1372(3) 0.107(2) Uani 1 1 d .
H10 H 0.5064 0.6580 0.1149 0.080 Uiso 1 1 calc R
O11 O 0.41685(16) 0.7204(2) 0.0630(2) 0.0515(10) Uani 1 1 d .
H11 H 0.4393 0.7031 0.0920 0.077 Uiso 1 1 calc R
O12 O 0.23298(15) 0.6316(2) 0.07145(19) 0.0500(10) Uani 1 1 d .
H12A H 0.2580 0.6600 0.0559 0.080 Uiso 1 1 calc R
O13 O 0.0021(3) 0.3906(6) 0.2066(5) 0.184(4) Uani 1 1 d .
H13 H 0.0026 0.4352 0.1870 0.276 Uiso 1 1 calc R
O14 O 0.07822(18) 0.3335(3) 0.0643(2) 0.0643(12) Uani 1 1 d .
H14 H 0.0459 0.3333 0.0772 0.096 Uiso 1 1 calc R
O15 O 0.09523(16) 0.2162(3) 0.97212(18) 0.0548(11) Uani 1 1 d .
H15 H 0.0699 0.1924 0.9513 0.082 Uiso 1 1 calc R
O16 O 0.0927(4) 0.8085(5) 0.5023(4) 0.197(4) Uani 1 1 d .
O17 O 0.1452(2) 0.9224(3) 0.4810(3) 0.1032(19) Uani 1 1 d .
O18 O 0.1630(3) 0.8003(4) 0.4405(3) 0.128(2) Uani 1 1 d .
O19 O 0.0993(3) 0.8729(5) 0.3969(3) 0.151(3) Uani 1 1 d .
O20 O 0.45658(16) 0.2060(3) 0.8861(2) 0.0620(12) Uani 1 1 d .
O21 O 0.40994(16) 0.2226(3) 0.98496(18) 0.0581(11) Uani 1 1 d .
O22 O 0.41020(17) 0.3254(3) 0.9062(2) 0.0688(13) Uani 1 1 d .
O23 O 0.36151(16) 0.2074(3) 0.8843(2) 0.0621(12) Uani 1 1 d .
O24 O 0.29786(18) 0.0500(3) 0.4596(2) 0.0642(12) Uani 1 1 d .
O25 O 0.23765(19) 0.0814(5) 0.5427(2) 0.105(2) Uani 1 1 d .
O26 O 0.27185(18) 0.1812(3) 0.4747(2) 0.0700(13) Uani 1 1 d .
O27 O 0.21009(18) 0.0914(3) 0.4306(2) 0.0731(14) Uani 1 1 d .
C1 C 0.25875(16) -0.0236(3) 0.0188(2) 0.0198(9) Uani 1 1 d .
C2 C 0.27588(16) 0.0373(3) -0.0239(2) 0.0215(9) Uani 1 1 d .
C3 C 0.27826(17) 0.0223(3) -0.0928(2) 0.0266(10) Uani 1 1 d .
H3 H 0.2898 0.0642 -0.1215 0.032 Uiso 1 1 calc R
C4 C 0.26459(19) -0.0507(3) -0.1205(2) 0.0290(11) Uani 1 1 d .
C5 C 0.24668(18) -0.1103(3) -0.0774(2) 0.0291(10) Uani 1 1 d .
H5 H 0.2367 -0.1611 -0.0955 0.035 Uiso 1 1 calc R
C6 C 0.24296(17) -0.0978(3) -0.0089(2) 0.0229(9) Uani 1 1 d .
C7 C 0.2705(2) -0.0672(3) -0.1944(2) 0.0416(13) Uani 1 1 d .
H7A H 0.2837 -0.0189 -0.2167 0.062 Uiso 1 1 calc R
H7B H 0.2350 -0.0825 -0.2139 0.062 Uiso 1 1 calc R
H7C H 0.2965 -0.1111 -0.2004 0.062 Uiso 1 1 calc R
C8 C 0.29039(17) 0.1171(3) -0.0002(2) 0.0263(10) Uani 1 1 d .
H8 H 0.2895 0.1604 -0.0311 0.032 Uiso 1 1 calc R
C9 C 0.22394(17) -0.1639(3) 0.0314(2) 0.0257(10) Uani 1 1 d .
H9 H 0.2225 -0.2158 0.0118 0.031 Uiso 1 1 calc R
C10 C 0.34659(16) 0.2222(3) 0.1314(2) 0.0236(10) Uani 1 1 d .
C11 C 0.36044(17) 0.3055(3) 0.1495(2) 0.0273(10) Uani 1 1 d .
C12 C 0.36553(18) 0.3654(3) 0.1020(3) 0.0314(11) Uani 1 1 d .
H12B H 0.3604 0.3536 0.0557 0.038 Uiso 1 1 calc R
C13 C 0.3780(2) 0.4420(3) 0.1221(3) 0.0446(14) Uani 1 1 d .
H13A H 0.3819 0.4830 0.0895 0.054 Uiso 1 1 calc R
C14 C 0.3848(2) 0.4600(3) 0.1886(4) 0.0528(16) Uani 1 1 d .
H14A H 0.3935 0.5133 0.2020 0.063 Uiso 1 1 calc R
C15 C 0.3792(2) 0.4011(4) 0.2362(3) 0.0461(14) Uani 1 1 d .
H15A H 0.3832 0.4140 0.2824 0.055 Uiso 1 1 calc R
C16 C 0.36789(19) 0.3236(3) 0.2172(2) 0.0354(12) Uani 1 1 d .
H16 H 0.3651 0.2826 0.2500 0.042 Uiso 1 1 calc R
C17 C 0.16492(17) -0.2164(3) 0.1797(2) 0.0245(10) Uani 1 1 d .
C18 C 0.14626(17) -0.2889(3) 0.2147(2) 0.0283(10) Uani 1 1 d .
C19 C 0.1322(2) -0.3592(3) 0.1814(3) 0.0380(12) Uani 1 1 d .
H19 H 0.1339 -0.3625 0.1339 0.046 Uiso 1 1 calc R
C20 C 0.1155(2) -0.4243(3) 0.2185(3) 0.0558(17) Uani 1 1 d .
H20 H 0.1057 -0.4728 0.1964 0.067 Uiso 1 1 calc R
C21 C 0.1129(2) -0.4195(4) 0.2872(3) 0.061(2) Uani 1 1 d .
H21 H 0.1015 -0.4647 0.3122 0.074 Uiso 1 1 calc R
C22 C 0.1267(2) -0.3504(4) 0.3192(3) 0.0558(17) Uani 1 1 d .
H22 H 0.1252 -0.3477 0.3667 0.067 Uiso 1 1 calc R
C23 C 0.1429(2) -0.2846(3) 0.2837(2) 0.0399(13) Uani 1 1 d .
H23 H 0.1518 -0.2361 0.3064 0.048 Uiso 1 1 calc R
C24 C 0.29231(16) -0.1186(3) 0.2535(2) 0.0205(9) Uani 1 1 d .
C25 C 0.33553(16) -0.1712(3) 0.2404(2) 0.0236(10) Uani 1 1 d .
C26 C 0.35424(18) -0.2235(3) 0.2896(2) 0.0307(11) Uani 1 1 d .
H26 H 0.3820 -0.2606 0.2787 0.037 Uiso 1 1 calc R
C27 C 0.33420(18) -0.2239(3) 0.3538(2) 0.0299(11) Uani 1 1 d .
C28 C 0.29154(17) -0.1720(3) 0.3664(2) 0.0287(11) Uani 1 1 d .
H28 H 0.2767 -0.1710 0.4100 0.034 Uiso 1 1 calc R
C29 C 0.26963(16) -0.1214(3) 0.3174(2) 0.0225(9) Uani 1 1 d .
C30 C 0.3597(2) -0.2764(3) 0.4072(3) 0.0412(13) Uani 1 1 d .
H30A H 0.3686 -0.3288 0.3880 0.062 Uiso 1 1 calc R
H30B H 0.3341 -0.2836 0.4437 0.062 Uiso 1 1 calc R
H30C H 0.3931 -0.2510 0.4247 0.062 Uiso 1 1 calc R
C31 C 0.36430(17) -0.1700(3) 0.1775(2) 0.0269(10) Uani 1 1 d .
H31 H 0.3848 -0.2160 0.1655 0.032 Uiso 1 1 calc R
C32 C 0.22510(17) -0.0694(3) 0.3359(2) 0.0247(10) Uani 1 1 d .
H32 H 0.2176 -0.0637 0.3822 0.030 Uiso 1 1 calc R
C33 C 0.40324(16) -0.0502(3) 0.0469(2) 0.0205(9) Uani 1 1 d .
C34 C 0.43635(16) -0.0552(3) -0.0141(2) 0.0234(10) Uani 1 1 d .
C35 C 0.47159(17) -0.1179(3) -0.0257(2) 0.0277(10) Uani 1 1 d .
H35 H 0.4745 -0.1609 0.0054 0.033 Uiso 1 1 calc R
C36 C 0.50266(18) -0.1180(3) -0.0827(2) 0.0332(12) Uani 1 1 d .
H36 H 0.5270 -0.1611 -0.0906 0.040 Uiso 1 1 calc R
C37 C 0.49853(18) -0.0564(3) -0.1276(2) 0.0342(12) Uani 1 1 d .
H37 H 0.5198 -0.0568 -0.1668 0.041 Uiso 1 1 calc R
C38 C 0.46343(19) 0.0064(4) -0.1160(2) 0.0387(13) Uani 1 1 d .
H38 H 0.4602 0.0488 -0.1476 0.046 Uiso 1 1 calc R
C39 C 0.43315(18) 0.0079(3) -0.0590(2) 0.0308(11) Uani 1 1 d .
H39 H 0.4100 0.0522 -0.0503 0.037 Uiso 1 1 calc R
C40 C 0.11762(17) 0.0474(3) 0.2815(2) 0.0232(10) Uani 1 1 d .
C41 C 0.07528(17) 0.0969(3) 0.3132(2) 0.0272(10) Uani 1 1 d .
C42 C 0.05769(19) 0.0795(3) 0.3777(2) 0.0370(12) Uani 1 1 d .
H42 H 0.0731 0.0363 0.4026 0.044 Uiso 1 1 calc R
C43 C 0.0170(2) 0.1272(4) 0.4046(3) 0.0445(14) Uani 1 1 d .
H43 H 0.0040 0.1157 0.4481 0.053 Uiso 1 1 calc R
C44 C -0.0044(2) 0.1897(4) 0.3695(3) 0.0481(15) Uani 1 1 d .
H44 H -0.0313 0.2226 0.3891 0.058 Uiso 1 1 calc R
C45 C 0.0125(2) 0.2057(4) 0.3056(3) 0.0490(15) Uani 1 1 d .
H45 H -0.0032 0.2488 0.2808 0.059 Uiso 1 1 calc R
C46 C 0.05244(19) 0.1589(3) 0.2777(2) 0.0347(12) Uani 1 1 d .
H46 H 0.0641 0.1698 0.2336 0.042 Uiso 1 1 calc R
C47 C 0.22726(16) 0.1555(3) 0.2073(2) 0.0215(9) Uani 1 1 d .
C48 C 0.25101(17) 0.1886(3) 0.2653(2) 0.0231(9) Uani 1 1 d .
C49 C 0.23450(19) 0.2631(3) 0.2875(3) 0.0367(12) Uani 1 1 d .
H49 H 0.2506 0.2840 0.3275 0.044 Uiso 1 1 calc R
C50 C 0.1954(2) 0.3087(3) 0.2537(3) 0.0434(13) Uani 1 1 d .
C51 C 0.1726(2) 0.2753(3) 0.1955(3) 0.0378(12) Uani 1 1 d .
H51 H 0.1463 0.3054 0.1707 0.045 Uiso 1 1 calc R
C52 C 0.18670(17) 0.2005(3) 0.1726(2) 0.0260(10) Uani 1 1 d .
C53 C 0.1788(3) 0.3901(4) 0.2768(4) 0.073(2) Uani 1 1 d .
H53A H 0.1951 0.4007 0.3212 0.110 Uiso 1 1 calc R
H53B H 0.1390 0.3925 0.2794 0.110 Uiso 1 1 calc R
H53C H 0.1912 0.4305 0.2450 0.110 Uiso 1 1 calc R
C54 C 0.29228(17) 0.1456(3) 0.3040(2) 0.0229(9) Uani 1 1 d .
H54 H 0.2996 0.1617 0.3489 0.027 Uiso 1 1 calc R
C55 C 0.15758(17) 0.1699(3) 0.1140(2) 0.0280(10) Uani 1 1 d .
H55 H 0.1386 0.2071 0.0861 0.034 Uiso 1 1 calc R
C56 C 0.39335(17) 0.0041(3) 0.2986(2) 0.0235(9) Uani 1 1 d .
C57 C 0.42956(17) -0.0418(3) 0.3447(2) 0.0245(10) Uani 1 1 d .
C58 C 0.4302(2) -0.0299(3) 0.4142(2) 0.0379(12) Uani 1 1 d .
H58 H 0.4081 0.0105 0.4334 0.045 Uiso 1 1 calc R
C59 C 0.4631(2) -0.0775(4) 0.4543(3) 0.0453(14) Uani 1 1 d .
H59 H 0.4642 -0.0694 0.5015 0.054 Uiso 1 1 calc R
C60 C 0.49420(19) -0.1365(4) 0.4267(3) 0.0443(14) Uani 1 1 d .
H60 H 0.5160 -0.1700 0.4549 0.053 Uiso 1 1 calc R
C61 C 0.4942(2) -0.1476(4) 0.3588(3) 0.0451(14) Uani 1 1 d .
H61 H 0.5163 -0.1882 0.3399 0.054 Uiso 1 1 calc R
C62 C 0.46190(17) -0.0993(3) 0.3175(3) 0.0348(12) Uani 1 1 d .
H62 H 0.4623 -0.1062 0.2703 0.042 Uiso 1 1 calc R
C63 C 0.10872(17) 0.0019(3) 0.0353(2) 0.0278(11) Uani 1 1 d .
C64 C 0.07114(17) -0.0214(4) -0.0206(2) 0.0350(13) Uani 1 1 d .
C65 C 0.04746(19) 0.0357(4) -0.0639(2) 0.0438(15) Uani 1 1 d .
H65 H 0.0572 0.0908 -0.0608 0.053 Uiso 1 1 calc R
C66 C 0.0095(2) 0.0095(6) -0.1114(3) 0.062(2) Uani 1 1 d .
H66 H -0.0073 0.0474 -0.1409 0.074 Uiso 1 1 calc R
C67 C -0.0042(2) -0.0699(6) -0.1167(3) 0.072(3) Uani 1 1 d .
H67 H -0.0306 -0.0865 -0.1494 0.086 Uiso 1 1 calc R
C68 C 0.0196(2) -0.1250(5) -0.0757(3) 0.062(2) Uani 1 1 d .
H68 H 0.0103 -0.1800 -0.0804 0.074 Uiso 1 1 calc R
C69 C 0.05773(19) -0.1015(4) -0.0267(3) 0.0430(14) Uani 1 1 d .
H69 H 0.0742 -0.1402 0.0022 0.052 Uiso 1 1 calc R
C70 C 0.4891(3) 0.6520(7) 0.2069(4) 0.123(4) Uani 1 1 d .
H70A H 0.5263 0.6427 0.2238 0.184 Uiso 1 1 calc R
H70B H 0.4637 0.6196 0.2327 0.184 Uiso 1 1 calc R
H70C H 0.4800 0.7089 0.2115 0.184 Uiso 1 1 calc R
C71 C 0.3685(3) 0.6723(4) 0.0637(4) 0.076(2) Uani 1 1 d .
H71A H 0.3696 0.6370 0.1030 0.114 Uiso 1 1 calc R
H71B H 0.3662 0.6397 0.0229 0.114 Uiso 1 1 calc R
H71C H 0.3365 0.7073 0.0658 0.114 Uiso 1 1 calc R
C72 C 0.2553(3) 0.5785(5) 0.1217(4) 0.078(2) Uani 1 1 d .
H72A H 0.2702 0.6101 0.1592 0.116 Uiso 1 1 calc R
H72B H 0.2844 0.5462 0.1023 0.116 Uiso 1 1 calc R
H72C H 0.2266 0.5430 0.1378 0.116 Uiso 1 1 calc R
C73 C 0.0002(2) 0.3305(4) 0.1601(3) 0.0395(13) Uani 1 1 d .
H73A H 0.0321 0.3341 0.1316 0.059 Uiso 1 1 calc .
H73B H -0.0330 0.3359 0.1323 0.059 Uiso 1 1 calc .
H73C H 0.0001 0.2785 0.1829 0.059 Uiso 1 1 calc .
C74 C 0.0966(3) 0.4140(5) 0.0586(3) 0.075(2) Uani 1 1 d .
H74A H 0.0656 0.4491 0.0481 0.112 Uiso 1 1 calc R
H74B H 0.1231 0.4176 0.0227 0.112 Uiso 1 1 calc R
H74C H 0.1138 0.4309 0.1011 0.112 Uiso 1 1 calc R
C75 C 0.1359(3) 0.2362(5) 0.9278(4) 0.089(3) Uani 1 1 d .
H75A H 0.1212 0.2728 0.8935 0.134 Uiso 1 1 calc R
H75B H 0.1494 0.1875 0.9063 0.134 Uiso 1 1 calc R
H75C H 0.1659 0.2626 0.9523 0.134 Uiso 1 1 calc R

loop_
_atom_site_aniso_label
_atom_site_aniso_U_11
_atom_site_aniso_U_22
_atom_site_aniso_U_33
_atom_site_aniso_U_23
_atom_site_aniso_U_13
_atom_site_aniso_U_12
Dy1 0.01755(10) 0.02255(11) 0.01691(11) -0.00160(9) -0.00012(7) -0.00187(8)
Dy2 0.01685(10) 0.02084(11) 0.01679(10) 0.00164(8) -0.00065(7) -0.00062(8)
Cl1 0.0491(8) 0.0473(8) 0.0397(7) 0.0052(7) -0.0025(6) -0.0043(7)
Cl2 0.0404(7) 0.0438(8) 0.0389(7) 0.0120(6) 0.0054(6) 0.0037(6)
Cl3 0.0462(8) 0.0661(10) 0.0285(7) -0.0053(7) -0.0051(5) -0.0097(7)
N1 0.0200(18) 0.024(2) 0.0232(19) -0.0008(16) 0.0007(15) -0.0003(15)
N2 0.0248(19) 0.0213(19) 0.0242(19) 0.0033(16) -0.0013(15) -0.0004(16)
N3 0.0239(19) 0.0216(19) 0.0194(18) 0.0021(16) 0.0015(14) -0.0014(15)
N4 0.029(2) 0.0200(19) 0.027(2) 0.0009(17) 0.0058(16) -0.0030(16)
N5 0.0215(18) 0.024(2) 0.0181(18) 0.0006(16) 0.0039(14) 0.0000(15)
N6 0.028(2) 0.028(2) 0.024(2) -0.0010(17) 0.0079(16) 0.0032(17)
N7 0.0188(18) 0.030(2) 0.0212(18) -0.0057(17) 0.0011(15) -0.0006(16)
N8 0.0227(19) 0.037(2) 0.0205(19) -0.0034(17) 0.0025(15) 0.0076(17)
N9 0.0224(18) 0.0221(19) 0.0198(18) 0.0021(16) -0.0064(14) -0.0019(16)
N10 0.0235(19) 0.032(2) 0.0172(18) -0.0007(16) -0.0046(15) 0.0027(16)
N11 0.0181(18) 0.035(2) 0.0225(19) 0.0004(18) -0.0024(14) -0.0019(17)
N12 0.024(2) 0.042(3) 0.0203(19) -0.0018(19) -0.0064(15) 0.0025(18)
O1 0.0229(15) 0.0249(16) 0.0147(14) 0.0001(13) -0.0020(11) -0.0039(13)
O2 0.0280(17) 0.0298(18) 0.0256(16) 0.0016(15) -0.0061(13) -0.0046(14)
O3 0.0338(18) 0.0275(18) 0.0294(17) -0.0049(15) 0.0078(14) -0.0064(15)
O4 0.0216(15) 0.0231(16) 0.0197(15) 0.0021(13) 0.0017(12) 0.0008(13)
O5 0.0222(15) 0.0253(17) 0.0220(16) 0.0008(14) 0.0033(12) 0.0010(13)
O6 0.0237(16) 0.0340(18) 0.0173(15) -0.0050(14) -0.0015(12) 0.0020(14)
O7 0.0170(14) 0.0242(16) 0.0214(15) 0.0010(13) -0.0019(11) 0.0000(12)
O8 0.0206(15) 0.0292(17) 0.0238(17) 0.0019(14) -0.0028(12) 0.0028(13)
O9 0.0273(17) 0.0336(19) 0.0292(18) -0.0096(16) -0.0065(14) -0.0005(15)
O10 0.075(4) 0.101(5) 0.148(6) 0.042(4) 0.013(4) -0.014(3)
O11 0.061(3) 0.037(2) 0.057(3) -0.001(2) 0.010(2) 0.002(2)
O12 0.048(2) 0.044(2) 0.058(2) 0.000(2) 0.0085(19) 0.0108(19)
O13 0.167(8) 0.164(9) 0.221(10) 0.075(8) -0.008(7) 0.019(7)
O14 0.070(3) 0.067(3) 0.056(3) 0.002(2) -0.002(2) 0.015(3)
O15 0.059(3) 0.062(3) 0.043(2) 0.015(2) -0.0135(19) 0.003(2)
O16 0.258(9) 0.135(7) 0.206(8) 0.013(6) 0.182(8) -0.033(7)
O17 0.117(5) 0.064(4) 0.127(5) -0.024(4) -0.037(4) 0.005(3)
O18 0.128(5) 0.112(5) 0.144(6) 0.012(4) 0.054(4) 0.052(4)
O19 0.135(6) 0.192(9) 0.123(5) 0.033(6) -0.064(4) -0.011(6)
O20 0.059(3) 0.061(3) 0.067(3) 0.009(2) 0.025(2) 0.017(2)
O21 0.065(3) 0.077(3) 0.032(2) 0.009(2) 0.0010(19) 0.003(2)
O22 0.057(3) 0.048(3) 0.102(4) 0.025(3) 0.013(2) 0.011(2)
O23 0.052(2) 0.087(4) 0.047(2) 0.003(2) -0.0086(19) -0.009(2)
O24 0.077(3) 0.061(3) 0.055(3) -0.004(2) 0.008(2) 0.016(2)
O25 0.064(3) 0.209(7) 0.042(3) 0.022(4) 0.007(2) -0.008(4)
O26 0.076(3) 0.057(3) 0.077(3) -0.027(3) -0.029(2) -0.003(2)
O27 0.077(3) 0.078(3) 0.063(3) -0.006(3) -0.040(2) -0.020(3)
C1 0.017(2) 0.026(2) 0.017(2) -0.0047(19) -0.0026(16) 0.0000(18)
C2 0.021(2) 0.026(2) 0.017(2) 0.0000(19) 0.0001(16) 0.0022(18)
C3 0.026(2) 0.037(3) 0.017(2) 0.004(2) -0.0030(17) -0.002(2)
C4 0.033(3) 0.034(3) 0.019(2) 0.001(2) 0.0022(19) 0.003(2)
C5 0.036(3) 0.030(3) 0.022(2) -0.006(2) -0.0002(19) 0.001(2)
C6 0.024(2) 0.027(2) 0.018(2) 0.001(2) 0.0005(17) 0.0027(19)
C7 0.060(4) 0.047(3) 0.019(2) -0.006(2) 0.004(2) -0.003(3)
C8 0.024(2) 0.031(3) 0.024(2) 0.004(2) 0.0006(18) 0.001(2)
C9 0.026(2) 0.024(2) 0.026(2) -0.004(2) -0.0025(18) 0.0008(19)
C10 0.019(2) 0.028(2) 0.024(2) 0.002(2) 0.0011(18) -0.0019(19)
C11 0.019(2) 0.028(3) 0.034(3) 0.002(2) -0.0019(19) -0.0030(19)
C12 0.028(2) 0.028(3) 0.038(3) 0.005(2) -0.005(2) -0.002(2)
C13 0.044(3) 0.028(3) 0.061(4) 0.009(3) -0.007(3) -0.005(2)
C14 0.046(3) 0.028(3) 0.084(5) -0.012(3) -0.005(3) -0.005(3)
C15 0.046(3) 0.046(3) 0.046(3) -0.017(3) -0.002(3) -0.002(3)
C16 0.035(3) 0.037(3) 0.034(3) -0.008(2) 0.001(2) -0.010(2)
C17 0.021(2) 0.030(3) 0.023(2) 0.006(2) -0.0021(18) -0.0006(19)
C18 0.020(2) 0.031(3) 0.035(3) 0.005(2) 0.0065(19) -0.0003(19)
C19 0.036(3) 0.033(3) 0.046(3) 0.005(3) 0.012(2) 0.000(2)
C20 0.053(4) 0.027(3) 0.089(5) 0.003(3) 0.032(3) -0.003(3)
C21 0.061(4) 0.041(4) 0.083(5) 0.029(4) 0.044(4) 0.013(3)
C22 0.060(4) 0.059(4) 0.050(4) 0.023(3) 0.031(3) 0.016(3)
C23 0.039(3) 0.046(3) 0.035(3) 0.009(3) 0.016(2) 0.003(2)
C24 0.020(2) 0.021(2) 0.020(2) 0.0043(19) -0.0006(17) -0.0032(17)
C25 0.021(2) 0.026(2) 0.024(2) 0.005(2) 0.0041(18) -0.0004(18)
C26 0.025(2) 0.030(3) 0.038(3) 0.009(2) 0.002(2) 0.004(2)
C27 0.026(2) 0.032(3) 0.031(3) 0.014(2) -0.002(2) -0.002(2)
C28 0.026(2) 0.039(3) 0.021(2) 0.009(2) 0.0017(18) -0.005(2)
C29 0.019(2) 0.026(2) 0.023(2) 0.0044(19) -0.0016(17) 0.0011(18)
C30 0.031(3) 0.052(3) 0.040(3) 0.022(3) -0.003(2) 0.001(2)
C31 0.025(2) 0.025(2) 0.031(3) -0.003(2) 0.0016(19) 0.0035(19)
C32 0.024(2) 0.033(3) 0.018(2) 0.000(2) 0.0016(18) -0.001(2)
C33 0.017(2) 0.024(2) 0.020(2) -0.0029(19) -0.0040(17) -0.0019(18)
C34 0.016(2) 0.032(2) 0.022(2) -0.002(2) -0.0017(17) -0.0046(18)
C35 0.024(2) 0.030(3) 0.030(2) 0.002(2) 0.0015(19) -0.002(2)
C36 0.024(2) 0.044(3) 0.033(3) -0.009(2) 0.007(2) -0.003(2)
C37 0.026(2) 0.055(3) 0.022(2) -0.006(2) 0.0046(19) -0.010(2)
C38 0.031(3) 0.057(4) 0.028(3) 0.014(3) 0.003(2) -0.005(3)
C39 0.024(2) 0.041(3) 0.027(2) 0.004(2) -0.0021(19) 0.000(2)
C40 0.021(2) 0.025(2) 0.024(2) -0.0038(19) -0.0008(18) -0.0028(18)
C41 0.020(2) 0.036(3) 0.025(2) -0.011(2) -0.0054(18) 0.002(2)
C42 0.033(3) 0.049(3) 0.029(3) -0.009(2) 0.000(2) 0.005(2)
C43 0.033(3) 0.069(4) 0.032(3) -0.015(3) 0.003(2) 0.004(3)
C44 0.035(3) 0.064(4) 0.045(3) -0.019(3) 0.004(2) 0.012(3)
C45 0.038(3) 0.053(4) 0.055(4) -0.005(3) -0.008(3) 0.017(3)
C46 0.030(3) 0.045(3) 0.029(3) -0.006(2) -0.003(2) 0.002(2)
C47 0.016(2) 0.023(2) 0.025(2) 0.0000(19) -0.0026(17) -0.0017(18)
C48 0.022(2) 0.024(2) 0.023(2) -0.002(2) -0.0024(17) -0.0011(18)
C49 0.030(3) 0.035(3) 0.044(3) -0.011(2) -0.013(2) 0.001(2)
C50 0.040(3) 0.030(3) 0.060(4) -0.013(3) -0.018(3) 0.009(2)
C51 0.034(3) 0.025(3) 0.053(3) 0.000(3) -0.016(2) 0.005(2)
C52 0.025(2) 0.022(2) 0.030(2) 0.001(2) -0.0036(19) -0.0025(19)
C53 0.075(5) 0.044(4) 0.099(5) -0.029(4) -0.049(4) 0.022(3)
C54 0.024(2) 0.027(2) 0.017(2) -0.0011(19) -0.0033(17) -0.0023(19)
C55 0.025(2) 0.029(3) 0.029(2) 0.005(2) -0.0059(19) 0.002(2)
C56 0.023(2) 0.022(2) 0.026(2) -0.001(2) -0.0020(18) -0.0059(19)
C57 0.018(2) 0.027(2) 0.028(2) 0.009(2) -0.0055(18) -0.0028(18)
C58 0.038(3) 0.045(3) 0.031(3) 0.006(2) -0.008(2) 0.005(2)
C59 0.045(3) 0.062(4) 0.028(3) 0.014(3) -0.011(2) -0.003(3)
C60 0.025(3) 0.055(4) 0.052(3) 0.027(3) -0.012(2) 0.005(2)
C61 0.026(3) 0.050(4) 0.059(4) 0.011(3) 0.000(2) 0.015(2)
C62 0.021(2) 0.044(3) 0.038(3) 0.004(3) -0.005(2) 0.004(2)
C63 0.017(2) 0.046(3) 0.021(2) -0.009(2) -0.0026(18) 0.003(2)
C64 0.017(2) 0.066(4) 0.022(2) -0.015(3) 0.0008(18) 0.002(2)
C65 0.023(2) 0.085(5) 0.024(2) -0.015(3) -0.003(2) 0.007(3)
C66 0.024(3) 0.135(7) 0.027(3) -0.019(4) -0.006(2) 0.015(4)
C67 0.030(3) 0.151(8) 0.035(3) -0.045(5) -0.006(3) 0.011(4)
C68 0.032(3) 0.093(5) 0.061(4) -0.052(4) 0.008(3) -0.011(3)
C69 0.026(3) 0.066(4) 0.037(3) -0.030(3) 0.002(2) 0.002(3)
C70 0.067(5) 0.224(13) 0.078(6) 0.051(7) 0.029(5) 0.027(6)
C71 0.075(5) 0.062(5) 0.092(6) -0.001(4) 0.011(4) -0.019(4)
C72 0.067(5) 0.067(5) 0.099(6) 0.023(5) 0.006(4) 0.021(4)
C73 0.040(3) 0.050(3) 0.028(3) -0.011(3) -0.001(2) 0.004(3)
C74 0.093(5) 0.078(6) 0.053(4) 0.012(4) 0.002(4) 0.016(5)
C75 0.070(5) 0.084(6) 0.114(7) 0.037(5) 0.006(5) 0.003(4)

loop_
_atom_type_symbol
_atom_type_description
_atom_type_scat_dispersion_real
_atom_type_scat_dispersion_imag
_atom_type_scat_source
C C 0.0033 0.0016 'International Tables Vol C Tables 4.2.6.8 and 6.1.1.4'
H H 0.0000 0.0000 'International Tables Vol C Tables 4.2.6.8 and 6.1.1.4'
N N 0.0061 0.0033 'International Tables Vol C Tables 4.2.6.8 and 6.1.1.4'
O O 0.0106 0.0060 'International Tables Vol C Tables 4.2.6.8 and 6.1.1.4'
Cl Cl 0.1484 0.1585 'International Tables Vol C Tables 4.2.6.8 and 6.1.1.4'
Dy Dy -0.1892 4.4098 'International Tables Vol C Tables 4.2.6.8 and 6.1.1.4'

loop_
_geom_angle_atom_site_label_1
_geom_angle_atom_site_label_2
_geom_angle_atom_site_label_3
_geom_angle
O7 Dy1 O1 69.16(10)
O7 Dy1 O4 71.22(10)
O1 Dy1 O4 69.41(10)
O7 Dy1 O3 146.74(10)
O1 Dy1 O3 127.19(10)
O4 Dy1 O3 87.24(11)
O7 Dy1 O9 128.33(11)
O1 Dy1 O9 90.52(10)
O4 Dy1 O9 145.83(10)
O3 Dy1 O9 83.44(11)
O7 Dy1 O6 86.29(10)
O1 Dy1 O6 144.69(10)
O4 Dy1 O6 127.17(10)
O3 Dy1 O6 87.17(10)
O9 Dy1 O6 85.19(10)
O7 Dy1 N11 67.08(11)
O1 Dy1 N11 78.45(10)
O4 Dy1 N11 134.09(10)
O3 Dy1 N11 138.67(11)
O9 Dy1 N11 62.39(11)
O6 Dy1 N11 68.52(10)
O7 Dy1 N3 132.72(10)
O1 Dy1 N3 66.10(10)
O4 Dy1 N3 79.49(10)
O3 Dy1 N3 63.34(10)
O9 Dy1 N3 66.93(11)
O6 Dy1 N3 140.59(10)
N11 Dy1 N3 116.45(11)
O7 Dy1 N7 78.59(10)
O1 Dy1 N7 131.14(10)
O4 Dy1 N7 65.89(10)
O3 Dy1 N7 69.40(11)
O9 Dy1 N7 138.23(11)
O6 Dy1 N7 63.04(10)
N11 Dy1 N7 121.38(11)
N3 Dy1 N7 121.76(11)
O7 Dy2 O1 68.58(10)
O7 Dy2 O4 70.66(10)
O1 Dy2 O4 69.08(10)
O7 Dy2 O2 87.96(10)
O1 Dy2 O2 128.06(10)
O4 Dy2 O2 145.94(10)
O7 Dy2 O5 142.18(10)
O1 Dy2 O5 84.44(10)
O4 Dy2 O5 124.60(10)
O2 Dy2 O5 88.57(10)
O7 Dy2 O8 125.00(9)
O1 Dy2 O8 146.21(11)
O4 Dy2 O8 85.88(10)
O2 Dy2 O8 85.30(11)
O5 Dy2 O8 92.18(10)
O7 Dy2 N1 77.02(10)
O1 Dy2 N1 66.72(11)
O4 Dy2 N1 132.18(10)
O2 Dy2 N1 63.03(11)
O5 Dy2 N1 67.93(10)
O8 Dy2 N1 141.94(11)
O7 Dy2 N5 133.90(10)
O1 Dy2 N5 81.42(11)
O4 Dy2 N5 66.18(10)
O2 Dy2 N5 137.83(10)
O5 Dy2 N5 62.23(10)
O8 Dy2 N5 67.51(11)
N1 Dy2 N5 122.51(11)
O7 Dy2 N9 64.81(10)
O1 Dy2 N9 129.69(10)
O4 Dy2 N9 78.52(10)
O2 Dy2 N9 68.30(10)
O5 Dy2 N9 145.68(10)
O8 Dy2 N9 62.05(10)
N1 Dy2 N9 117.87(11)
N5 Dy2 N9 119.34(11)
O16 Cl1 O19 124.6(6)
O16 Cl1 O17 119.1(5)
O19 Cl1 O17 102.3(4)
O16 Cl1 O18 103.5(5)
O19 Cl1 O18 100.0(5)
O17 Cl1 O18 104.0(4)
O22 Cl2 O21 110.0(3)
O22 Cl2 O23 110.5(3)
O21 Cl2 O23 109.5(3)
O22 Cl2 O20 109.3(3)
O21 Cl2 O20 108.3(3)
O23 Cl2 O20 109.1(3)
O25 Cl3 O24 110.4(3)
O25 Cl3 O27 111.5(3)
O24 Cl3 O27 110.3(3)
O25 Cl3 O26 109.8(4)
O24 Cl3 O26 107.8(3)
O27 Cl3 O26 107.0(3)
C8 N1 N2 116.2(4)
C8 N1 Dy2 130.0(3)
N2 N1 Dy2 113.2(2)
C10 N2 N1 117.0(4)
C10 N2 H2 121.5
N1 N2 H2 121.5
C9 N3 N4 115.0(4)
C9 N3 Dy1 131.0(3)
N4 N3 Dy1 113.1(2)
C17 N4 N3 116.0(4)
C17 N4 H4 122.0
N3 N4 H4 122.0
C31 N5 N6 115.9(4)
C31 N5 Dy2 128.7(3)
N6 N5 Dy2 114.2(2)
C33 N6 N5 116.2(4)
C33 N6 H6 121.9
N5 N6 H6 121.9
C32 N7 N8 114.3(4)
C32 N7 Dy1 132.9(3)
N8 N7 Dy1 112.6(3)
C40 N8 N7 117.8(4)
C40 N8 H8A 121.1
N7 N8 H8A 121.1
C54 N9 N10 115.3(4)
C54 N9 Dy2 131.0(3)
N10 N9 Dy2 113.3(2)
C56 N10 N9 116.9(4)
C56 N10 H10A 121.5
N9 N10 H10A 121.5
C55 N11 N12 115.1(4)
C55 N11 Dy1 130.0(3)
N12 N11 Dy1 114.2(3)
C63 N12 N11 115.8(4)
C63 N12 H12 122.1
N11 N12 H12 122.1
C1 O1 Dy1 132.6(2)
C1 O1 Dy2 129.8(2)
Dy1 O1 Dy2 97.53(10)
C10 O2 Dy2 124.4(3)
C17 O3 Dy1 125.5(3)
C24 O4 Dy1 136.1(2)
C24 O4 Dy2 126.3(2)
Dy1 O4 Dy2 96.85(11)
C33 O5 Dy2 127.1(3)
C40 O6 Dy1 124.5(3)
C47 O7 Dy1 131.3(2)
C47 O7 Dy2 130.8(2)
Dy1 O7 Dy2 97.91(11)
C56 O8 Dy2 124.8(3)
C63 O9 Dy1 125.9(3)
C70 O10 H10 109.5
C71 O11 H11 109.5
C72 O12 H12A 109.5
C73 O13 H13 109.5
C74 O14 H14 109.5
C75 O15 H15 109.5
O1 C1 C2 120.9(4)
O1 C1 C6 120.2(4)
C2 C1 C6 118.9(4)
C1 C2 C3 119.4(4)
C1 C2 C8 122.7(4)
C3 C2 C8 117.9(4)
C4 C3 C2 122.5(4)
C4 C3 H3 118.7
C2 C3 H3 118.7
C3 C4 C5 117.5(4)
C3 C4 C7 121.8(4)
C5 C4 C7 120.7(4)
C6 C5 C4 121.9(4)
C6 C5 H5 119.0
C4 C5 H5 119.0
C5 C6 C1 119.8(4)
C5 C6 C9 117.5(4)
C1 C6 C9 122.7(4)
C4 C7 H7A 109.5
C4 C7 H7B 109.5
H7A C7 H7B 109.5
C4 C7 H7C 109.5
H7A C7 H7C 109.5
H7B C7 H7C 109.5
N1 C8 C2 122.5(4)
N1 C8 H8 118.7
C2 C8 H8 118.7
N3 C9 C6 123.3(4)
N3 C9 H9 118.4
C6 C9 H9 118.4
O2 C10 N2 120.2(4)
O2 C10 C11 121.3(4)
N2 C10 C11 118.4(4)
C12 C11 C16 119.7(5)
C12 C11 C10 122.3(4)
C16 C11 C10 117.9(4)
C13 C12 C11 119.6(5)
C13 C12 H12B 120.2
C11 C12 H12B 120.2
C14 C13 C12 120.7(5)
C14 C13 H13A 119.6
C12 C13 H13A 119.6
C13 C14 C15 120.1(5)
C13 C14 H14A 120.0
C15 C14 H14A 120.0
C16 C15 C14 120.3(5)
C16 C15 H15A 119.9
C14 C15 H15A 119.9
C15 C16 C11 119.6(5)
C15 C16 H16 120.2
C11 C16 H16 120.2
O3 C17 N4 121.4(4)
O3 C17 C18 120.3(4)
N4 C17 C18 118.3(4)
C23 C18 C19 120.1(5)
C23 C18 C17 117.0(5)
C19 C18 C17 122.9(4)
C20 C19 C18 118.7(5)
C20 C19 H19 120.7
C18 C19 H19 120.7
C21 C20 C19 120.7(6)
C21 C20 H20 119.7
C19 C20 H20 119.7
C22 C21 C20 120.1(5)
C22 C21 H21 119.9
C20 C21 H21 119.9
C21 C22 C23 120.6(6)
C21 C22 H22 119.7
C23 C22 H22 119.7
C22 C23 C18 119.8(6)
C22 C23 H23 120.1
C18 C23 H23 120.1
O4 C24 C29 121.6(4)
O4 C24 C25 120.7(4)
C29 C24 C25 117.6(4)
C26 C25 C24 120.2(4)
C26 C25 C31 117.4(4)
C24 C25 C31 122.3(4)
C27 C26 C25 122.7(4)
C27 C26 H26 118.6
C25 C26 H26 118.6
C26 C27 C28 116.8(4)
C26 C27 C30 120.5(4)
C28 C27 C30 122.6(4)
C27 C28 C29 122.3(4)
C27 C28 H28 118.9
C29 C28 H28 118.9
C28 C29 C24 120.2(4)
C28 C29 C32 117.8(4)
C24 C29 C32 121.9(4)
C27 C30 H30A 109.5
C27 C30 H30B 109.5
H30A C30 H30B 109.5
C27 C30 H30C 109.5
H30A C30 H30C 109.5
H30B C30 H30C 109.5
N5 C31 C25 123.2(4)
N5 C31 H31 118.4
C25 C31 H31 118.4
N7 C32 C29 123.8(4)
N7 C32 H32 118.1
C29 C32 H32 118.1
O5 C33 N6 120.0(4)
O5 C33 C34 121.8(4)
N6 C33 C34 118.1(4)
C35 C34 C39 119.7(4)
C35 C34 C33 122.5(4)
C39 C34 C33 117.7(4)
C34 C35 C36 119.8(4)
C34 C35 H35 120.1
C36 C35 H35 120.1
C37 C36 C35 120.3(5)
C37 C36 H36 119.9
C35 C36 H36 119.9
C36 C37 C38 119.9(4)
C36 C37 H37 120.1
C38 C37 H37 120.1
C39 C38 C37 120.4(5)
C39 C38 H38 119.8
C37 C38 H38 119.8
C38 C39 C34 119.9(5)
C38 C39 H39 120.1
C34 C39 H39 120.1
O6 C40 N8 121.3(4)
O6 C40 C41 122.0(4)
N8 C40 C41 116.7(4)
C46 C41 C42 120.2(4)
C46 C41 C40 119.0(4)
C42 C41 C40 120.8(4)
C43 C42 C41 118.4(5)
C43 C42 H42 120.8
C41 C42 H42 120.8
C44 C43 C42 120.8(5)
C44 C43 H43 119.6
C42 C43 H43 119.6
C43 C44 C45 120.4(5)
C43 C44 H44 119.8
C45 C44 H44 119.8
C44 C45 C46 119.8(5)
C44 C45 H45 120.1
C46 C45 H45 120.1
C41 C46 C45 120.4(5)
C41 C46 H46 119.8
C45 C46 H46 119.8
O7 C47 C48 121.5(4)
O7 C47 C52 120.2(4)
C48 C47 C52 118.3(4)
C49 C48 C47 119.9(4)
C49 C48 C54 118.7(4)
C47 C48 C54 121.4(4)
C48 C49 C50 122.7(5)
C48 C49 H49 118.6
C50 C49 H49 118.6
C49 C50 C51 116.6(5)
C49 C50 C53 122.6(5)
C51 C50 C53 120.8(5)
C52 C51 C50 122.7(5)
C52 C51 H51 118.6
C50 C51 H51 118.6
C51 C52 C47 119.7(4)
C51 C52 C55 117.7(4)
C47 C52 C55 122.5(4)
C50 C53 H53A 109.5
C50 C53 H53B 109.5
H53A C53 H53B 109.5
C50 C53 H53C 109.5
H53A C53 H53C 109.5
H53B C53 H53C 109.5
N9 C54 C48 122.7(4)
N9 C54 H54 118.6
C48 C54 H54 118.6
N11 C55 C52 123.9(4)
N11 C55 H55 118.1
C52 C55 H55 118.1
O8 C56 N10 120.0(4)
O8 C56 C57 121.4(4)
N10 C56 C57 118.5(4)
C62 C57 C58 120.0(4)
C62 C57 C56 117.6(4)
C58 C57 C56 122.4(4)
C59 C58 C57 119.2(5)
C59 C58 H58 120.4
C57 C58 H58 120.4
C60 C59 C58 120.4(5)
C60 C59 H59 119.8
C58 C59 H59 119.8
C59 C60 C61 120.6(5)
C59 C60 H60 119.7
C61 C60 H60 119.7
C60 C61 C62 119.8(5)
C60 C61 H61 120.1
C62 C61 H61 120.1
C57 C62 C61 120.1(5)
C57 C62 H62 120.0
C61 C62 H62 120.0
O9 C63 N12 120.6(4)
O9 C63 C64 120.0(5)
N12 C63 C64 119.5(5)
C69 C64 C65 120.5(5)
C69 C64 C63 117.6(5)
C65 C64 C63 121.9(5)
C66 C65 C64 118.2(6)
C66 C65 H65 120.9
C64 C65 H65 120.9
C67 C66 C65 121.2(7)
C67 C66 H66 119.4
C65 C66 H66 119.4
C68 C67 C66 120.4(6)
C68 C67 H67 119.8
C66 C67 H67 119.8
C67 C68 C69 120.6(7)
C67 C68 H68 119.7
C69 C68 H68 119.7
C64 C69 C68 119.2(6)
C64 C69 H69 120.4
C68 C69 H69 120.4
O10 C70 H70A 109.5
O10 C70 H70B 109.5
H70A C70 H70B 109.5
O10 C70 H70C 109.5
H70A C70 H70C 109.5
H70B C70 H70C 109.5
O11 C71 H71A 109.5
O11 C71 H71B 109.5
H71A C71 H71B 109.5
O11 C71 H71C 109.5
H71A C71 H71C 109.5
H71B C71 H71C 109.5
O12 C72 H72A 109.5
O12 C72 H72B 109.5
H72A C72 H72B 109.5
O12 C72 H72C 109.5
H72A C72 H72C 109.5
H72B C72 H72C 109.5
O13 C73 H73A 109.5
O13 C73 H73B 109.5
H73A C73 H73B 109.5
O13 C73 H73C 109.5
H73A C73 H73C 109.5
H73B C73 H73C 109.5
O14 C74 H74A 109.5
O14 C74 H74B 109.5
H74A C74 H74B 109.5
O14 C74 H74C 109.5
H74A C74 H74C 109.5
H74B C74 H74C 109.5
O15 C75 H75A 109.5
O15 C75 H75B 109.5
H75A C75 H75B 109.5
O15 C75 H75C 109.5
H75A C75 H75C 109.5
H75B C75 H75C 109.5

loop_
_geom_bond_atom_site_label_1
_geom_bond_atom_site_label_2
_geom_bond_distance
Dy1 O7 2.303(3)
Dy1 O1 2.316(3)
Dy1 O4 2.329(3)
Dy1 O3 2.331(3)
Dy1 O9 2.364(3)
Dy1 O6 2.392(3)
Dy1 N11 2.581(4)
Dy1 N3 2.584(4)
Dy1 N7 2.613(3)
Dy2 O7 2.326(3)
Dy2 O1 2.327(3)
Dy2 O4 2.338(3)
Dy2 O2 2.352(3)
Dy2 O5 2.353(3)
Dy2 O8 2.393(3)
Dy2 N1 2.567(4)
Dy2 N5 2.601(4)
Dy2 N9 2.614(3)
Cl1 O16 1.303(6)
Cl1 O19 1.373(6)
Cl1 O17 1.407(6)
Cl1 O18 1.429(6)
Cl2 O22 1.418(4)
Cl2 O21 1.420(4)
Cl2 O23 1.427(4)
Cl2 O20 1.440(4)
Cl3 O25 1.396(4)
Cl3 O24 1.413(4)
Cl3 O27 1.421(4)
Cl3 O26 1.433(5)
N1 C8 1.285(5)
N1 N2 1.374(5)
N2 C10 1.320(5)
N2 H2 0.8800
N3 C9 1.289(5)
N3 N4 1.381(5)
N4 C17 1.332(5)
N4 H4 0.8800
N5 C31 1.275(6)
N5 N6 1.378(4)
N6 C33 1.335(5)
N6 H6 0.8800
N7 C32 1.276(5)
N7 N8 1.385(5)
N8 C40 1.328(6)
N8 H8A 0.8800
N9 C54 1.272(5)
N9 N10 1.382(5)
N10 C56 1.334(6)
N10 H10A 0.8800
N11 C55 1.277(6)
N11 N12 1.387(5)
N12 C63 1.328(6)
N12 H12 0.8800
O1 C1 1.324(5)
O2 C10 1.252(5)
O3 C17 1.234(5)
O4 C24 1.317(5)
O5 C33 1.239(5)
O6 C40 1.240(5)
O7 C47 1.310(5)
O8 C56 1.249(5)
O9 C63 1.237(6)
O10 C70 1.441(10)
O10 H10 0.8400
O11 C71 1.433(7)
O11 H11 0.8400
O12 C72 1.436(7)
O12 H12A 0.8400
O13 C73 1.367(11)
O13 H13 0.8400
O14 C74 1.421(8)
O14 H14 0.8400
O15 C75 1.390(7)
O15 H15 0.8400
C1 C2 1.396(6)
C1 C6 1.406(6)
C2 C3 1.398(6)
C2 C8 1.454(6)
C3 C4 1.375(6)
C3 H3 0.9500
C4 C5 1.392(6)
C4 C7 1.510(6)
C5 C6 1.387(6)
C5 H5 0.9500
C6 C9 1.447(6)
C7 H7A 0.9800
C7 H7B 0.9800
C7 H7C 0.9800
C8 H8 0.9500
C9 H9 0.9500
C10 C11 1.472(6)
C11 C12 1.386(6)
C11 C16 1.391(6)
C12 C13 1.370(7)
C12 H12B 0.9500
C13 C14 1.368(8)
C13 H13A 0.9500
C14 C15 1.374(8)
C14 H14A 0.9500
C15 C16 1.372(7)
C15 H15A 0.9500
C16 H16 0.9500
C17 C18 1.474(6)
C18 C23 1.382(6)
C18 C19 1.388(7)
C19 C20 1.380(7)
C19 H19 0.9500
C20 C21 1.376(9)
C20 H20 0.9500
C21 C22 1.357(9)
C21 H21 0.9500
C22 C23 1.370(7)
C22 H22 0.9500
C23 H23 0.9500
C24 C29 1.404(5)
C24 C25 1.405(6)
C25 C26 1.382(6)
C25 C31 1.455(6)
C26 C27 1.382(6)
C26 H26 0.9500
C27 C28 1.386(6)
C27 C30 1.506(6)
C28 C29 1.391(6)
C28 H28 0.9500
C29 C32 1.449(6)
C30 H30A 0.9800
C30 H30B 0.9800
C30 H30C 0.9800
C31 H31 0.9500
C32 H32 0.9500
C33 C34 1.481(6)
C34 C35 1.380(6)
C34 C39 1.382(7)
C35 C36 1.383(6)
C35 H35 0.9500
C36 C37 1.366(7)
C36 H36 0.9500
C37 C38 1.378(7)
C37 H37 0.9500
C38 C39 1.373(6)
C38 H38 0.9500
C39 H39 0.9500
C40 C41 1.479(6)
C41 C46 1.367(7)
C41 C42 1.396(6)
C42 C43 1.393(7)
C42 H42 0.9500
C43 C44 1.356(8)
C43 H43 0.9500
C44 C45 1.375(8)
C44 H44 0.9500
C45 C46 1.379(7)
C45 H45 0.9500
C46 H46 0.9500
C47 C48 1.398(6)
C47 C52 1.416(6)
C48 C49 1.382(6)
C48 C54 1.450(6)
C49 C50 1.388(7)
C49 H49 0.9500
C50 C51 1.393(7)
C50 C53 1.493(7)
C51 C52 1.374(6)
C51 H51 0.9500
C52 C55 1.450(6)
C53 H53A 0.9800
C53 H53B 0.9800
C53 H53C 0.9800
C54 H54 0.9500
C55 H55 0.9500
C56 C57 1.480(6)
C57 C62 1.364(6)
C57 C58 1.400(6)
C58 C59 1.378(7)
C58 H58 0.9500
C59 C60 1.368(8)
C59 H59 0.9500
C60 C61 1.368(8)
C60 H60 0.9500
C61 C62 1.389(7)
C61 H61 0.9500
C62 H62 0.9500
C63 C64 1.484(6)
C64 C69 1.380(8)
C64 C65 1.404(8)
C65 C66 1.386(7)
C65 H65 0.9500
C66 C67 1.370(11)
C66 H66 0.9500
C67 C68 1.354(10)
C67 H67 0.9500
C68 C69 1.396(7)
C68 H68 0.9500
C69 H69 0.9500
C70 H70A 0.9800
C70 H70B 0.9800
C70 H70C 0.9800
C71 H71A 0.9800
C71 H71B 0.9800
C71 H71C 0.9800
C72 H72A 0.9800
C72 H72B 0.9800
C72 H72C 0.9800
C73 H73A 0.9800
C73 H73B 0.9800
C73 H73C 0.9800
C74 H74A 0.9800
C74 H74B 0.9800
C74 H74C 0.9800
C75 H75A 0.9800
C75 H75B 0.9800
C75 H75C 0.9800
